data_7107051
loop_
_publ_author_name
'Hassanatu B. Mansaray'
'Alexander D.R. Rowe'
'Nicholas Phillips'
'Jochen Niemeyer'
'Michael Kelly'
'David A. Addy'
'Joshua I. Bates'
'Simon Aldridge'

_publ_section_related_literature
;
?
;
_publ_section_title
;
 Modelling fundamental arene-borane contacts: spontaneous formation of a
 dibromoborenium cation driven by interaction between a borane Lewis acid
 and an arene p system
;
_journal_name_full Chem.Commun.
_journal_page_first 12295
_journal_paper_doi 10.1039/c1cc15259a
_journal_volume 47
_journal_year 2011
_chemical_formula_moiety 'C50 H61 Al2 B2 Br12 F1 N4'
_chemical_formula_sum 'C50 H61 Al2 B2 Br12 F N4'
_chemical_formula_weight 1771.49
_space_group_IT_number 2
_symmetry_cell_setting triclinic
_symmetry_space_group_name_Hall '-P 1'
_symmetry_space_group_name_H-M 'P -1'
_atom_sites_solution_hydrogens geom
_atom_sites_solution_primary direct
_audit_creation_date 11-06-25
_audit_creation_method CRYSTALS_ver_14.06
_cell_angle_alpha 100.9013(5)
_cell_angle_beta 95.1777(5)
_cell_angle_gamma 105.9880(5)
_cell_formula_units_Z 2
_cell_length_a 14.9451(2)
_cell_length_b 15.0835(2)
_cell_length_c 15.2202(2)
_cell_measurement_reflns_used 13593
_cell_measurement_temperature 150
_cell_measurement_theta_max 27
_cell_measurement_theta_min 1
_cell_volume 3201.74(7)
_computing_cell_refinement 'DENZO/SCALEPACK (Otwinowski & Minor, 1997)'
_computing_data_collection 'COLLECT (Nonius, 2001).'
_computing_data_reduction 'DENZO/SCALEPACK (Otwinowski & Minor, 1997)'
_computing_molecular_graphics 'CAMERON (Watkin et al., 1996)'
_computing_publication_material 'CRYSTALS (Betteridge et al., 2003)'
_computing_structure_refinement 'CRYSTALS (Betteridge et al., 2003)'
_computing_structure_solution 'SIR92 (Altomare et al., 1994)'
_diffrn_ambient_temperature 150
_diffrn_measured_fraction_theta_full 0.995
_diffrn_measured_fraction_theta_max 0.993
_diffrn_measurement_device Area
_diffrn_measurement_device_type 'Nonius KappaCCD'
_diffrn_measurement_method \w
_diffrn_radiation_monochromator graphite
_diffrn_radiation_type 'Mo K\a'
_diffrn_radiation_wavelength 0.71073
_diffrn_reflns_av_R_equivalents 0.036
_diffrn_reflns_limit_h_max 19
_diffrn_reflns_limit_h_min -19
_diffrn_reflns_limit_k_max 19
_diffrn_reflns_limit_k_min -19
_diffrn_reflns_limit_l_max 19
_diffrn_reflns_limit_l_min -18
_diffrn_reflns_number 80911
_diffrn_reflns_theta_full 26.644
_diffrn_reflns_theta_max 27.468
_diffrn_reflns_theta_min 1.378
_diffrn_standards_number 0
_exptl_absorpt_coefficient_mu 7.572
_exptl_absorpt_correction_T_max 0.19
_exptl_absorpt_correction_T_min 0.15
_exptl_absorpt_correction_type multi-scan
_exptl_absorpt_process_details 'DENZO/SCALEPACK (Otwinowski & Minor, 1997)'
_exptl_crystal_colour orange
_exptl_crystal_density_diffrn 1.837
_exptl_crystal_density_method 'not measured'
_exptl_crystal_description block
_exptl_crystal_F_000 1708
_exptl_crystal_size_max 0.340
_exptl_crystal_size_mid 0.260
_exptl_crystal_size_min 0.220
_refine_diff_density_max 1.87
_refine_diff_density_min -1.86
_refine_ls_extinction_coef 39.7(15)
_refine_ls_extinction_method 'Larson (1970), Equation 22'
_refine_ls_goodness_of_fit_ref 0.9449
_refine_ls_hydrogen_treatment none
_refine_ls_matrix_type full
_refine_ls_number_parameters 641
_refine_ls_number_reflns 14545
_refine_ls_number_restraints 0
_refine_ls_R_factor_all 0.0753
_refine_ls_R_factor_gt 0.0460
_refine_ls_shift/su_max 0.0010109
_refine_ls_shift/su_mean 0.0000280
_refine_ls_structure_factor_coef Fsqd
_refine_ls_weighting_details
;
Method, part 1, Chebychev polynomial, (Watkin, 1994, Prince, 1982)
[weight] = 1.0/[A~0~*T~0~(x)+A~1~*T~1~(x) ... +A~n-1~]*T~n-1~(x)]
where A~i~ are the Chebychev coefficients listed below and x= Fcalc/Fmax
Method = Robust Weighting (Prince, 1982)
W = [weight] * [1-(deltaF/6*sigmaF)^2^]^2^
A~i~ are:
12.6 13.5 4.30
;
_refine_ls_weighting_scheme calc
_refine_ls_wR_factor_all 0.0769
_refine_ls_wR_factor_gt 0.0625
_refine_ls_wR_factor_ref 0.0769
_reflns_limit_h_max 19
_reflns_limit_h_min -19
_reflns_limit_k_max 19
_reflns_limit_k_min -19
_reflns_limit_l_max 19
_reflns_limit_l_min 0
_reflns_number_gt 10636
_reflns_number_total 14561
_reflns_threshold_expression I>2.0\s(I)
_oxford_diffrn_Wilson_B_factor 2.97
_oxford_diffrn_Wilson_scale 28.80
_oxford_refine_ls_r_factor_ref 0.0753
_oxford_refine_ls_scale 0.19397(6)
_oxford_reflns_number_all 14545
_oxford_reflns_threshold_expression_ref I>-3.0\s(I)
_oxford_structure_analysis_title '6241856 Compound X'
_cod_data_source_file c1cc15259a.txt
_cod_data_source_block '[LNHCBBr2][AlBr4]'
_cod_original_sg_symbol_H-M 'P -1 '
_cod_original_formula_sum 'C50 H61 Al2 B2 Br12 F1 N4'
_cod_database_code 7107051

loop_
_symmetry_equiv_pos_as_xyz
x,y,z
-x,-y,-z

loop_
_atom_site_label
_atom_site_type_symbol
_atom_site_fract_x
_atom_site_fract_y
_atom_site_fract_z
_atom_site_U_iso_or_equiv
_atom_site_occupancy
_atom_site_adp_type
_atom_site_refinement_flags_posn
Br1 Br -0.39927(4) 0.59495(4) 1.08886(4) 0.0306 1.0000 Uani .
B2 B -0.3939(4) 0.6690(4) 1.0012(4) 0.0258 1.0000 Uani .
Br3 Br -0.50574(4) 0.67549(4) 0.94011(4) 0.0358 1.0000 Uani .
C4 C -0.2923(3) 0.7236(3) 0.9808(3) 0.0205 1.0000 Uani .
N5 N -0.2476(3) 0.6770(3) 0.9279(3) 0.0236 1.0000 Uani .
C6 C -0.2966(4) 0.5797(3) 0.8824(3) 0.0233 1.0000 Uani .
C7 C -0.2801(4) 0.5067(4) 0.9191(4) 0.0315 1.0000 Uani .
C8 C -0.2077(5) 0.5250(5) 1.0010(5) 0.0459 1.0000 Uani .
C9 C -0.3335(5) 0.4147(4) 0.8761(5) 0.0406 1.0000 Uani .
C10 C -0.3984(5) 0.3952(4) 0.7992(5) 0.0435 1.0000 Uani .
C11 C -0.4578(5) 0.2956(5) 0.7569(6) 0.0659 1.0000 Uani .
C12 C -0.4091(4) 0.4698(4) 0.7624(4) 0.0404 1.0000 Uani .
C13 C -0.3580(4) 0.5628(4) 0.8015(4) 0.0283 1.0000 Uani .
C14 C -0.3667(5) 0.6420(4) 0.7586(4) 0.0407 1.0000 Uani .
C15 C -0.1527(4) 0.7227(4) 0.9098(4) 0.0313 1.0000 Uani .
C16 C -0.1374(4) 0.8279(4) 0.9183(4) 0.0335 1.0000 Uani .
C17 C -0.1607(4) 0.8700(4) 1.0081(4) 0.0315 1.0000 Uani .
N18 N -0.2544(3) 0.8146(3) 1.0209(3) 0.0234 1.0000 Uani .
C19 C -0.3088(3) 0.8606(3) 1.0776(3) 0.0207 1.0000 Uani .
C20 C -0.3640(4) 0.9082(4) 1.0388(4) 0.0264 1.0000 Uani .
C21 C -0.3663(5) 0.9149(4) 0.9413(4) 0.0388 1.0000 Uani .
C22 C -0.4178(4) 0.9488(4) 1.0938(4) 0.0302 1.0000 Uani .
C23 C -0.4193(4) 0.9421(4) 1.1835(4) 0.0282 1.0000 Uani .
C24 C -0.3609(4) 0.8967(4) 1.2199(4) 0.0259 1.0000 Uani .
C25 C -0.3031(4) 0.8562(3) 1.1685(3) 0.0228 1.0000 Uani .
C26 C -0.2380(4) 0.8121(4) 1.2122(4) 0.0323 1.0000 Uani .
C27 C -0.4836(4) 0.9819(5) 1.2388(4) 0.0401 1.0000 Uani .
Br28 Br 0.04800(4) 0.39556(4) 0.55861(4) 0.0367 1.0000 Uani .
B29 B -0.0815(4) 0.3334(4) 0.5247(4) 0.0260 1.0000 Uani .
Br30 Br -0.14309(5) 0.34109(4) 0.41371(4) 0.0370 1.0000 Uani .
C31 C -0.1380(3) 0.2752(3) 0.5905(3) 0.0199 1.0000 Uani .
N32 N -0.1507(3) 0.1833(3) 0.5754(3) 0.0222 1.0000 Uani .
C33 C -0.1133(4) 0.1408(3) 0.4987(3) 0.0216 1.0000 Uani .
C34 C -0.0222(4) 0.1348(3) 0.5119(3) 0.0237 1.0000 Uani .
C35 C 0.0126(4) 0.0967(4) 0.4365(4) 0.0267 1.0000 Uani .
C36 C -0.0417(4) 0.0646(3) 0.3517(3) 0.0233 1.0000 Uani .
C37 C -0.1333(4) 0.0681(3) 0.3423(3) 0.0225 1.0000 Uani .
C38 C -0.1726(4) 0.1046(3) 0.4157(3) 0.0220 1.0000 Uani .
C39 C -0.2727(4) 0.1053(4) 0.4038(4) 0.0339 1.0000 Uani .
C40 C -0.0006(4) 0.0282(4) 0.2703(4) 0.0343 1.0000 Uani .
C41 C 0.0395(4) 0.1687(4) 0.6030(4) 0.0373 1.0000 Uani .
C42 C -0.2018(4) 0.1227(4) 0.6317(4) 0.0325 1.0000 Uani .
C43 C -0.2645(5) 0.1698(4) 0.6813(4) 0.0377 1.0000 Uani .
C44 C -0.2140(4) 0.2711(4) 0.7260(4) 0.0336 1.0000 Uani .
N45 N -0.1669(3) 0.3211(3) 0.6601(3) 0.0249 1.0000 Uani .
C46 C -0.1545(4) 0.4210(3) 0.6680(3) 0.0241 1.0000 Uani .
C47 C -0.0764(4) 0.4858(4) 0.7251(4) 0.0280 1.0000 Uani .
C48 C -0.0625(4) 0.5809(4) 0.7259(4) 0.0345 1.0000 Uani .
C49 C -0.1234(5) 0.6118(4) 0.6743(4) 0.0365 1.0000 Uani .
C50 C -0.2037(5) 0.5450(4) 0.6230(4) 0.0386 1.0000 Uani .
C51 C -0.2216(4) 0.4486(4) 0.6190(4) 0.0296 1.0000 Uani .
C52 C -0.3099(4) 0.3782(5) 0.5658(4) 0.0397 1.0000 Uani .
C53 C -0.1039(6) 0.7145(4) 0.6723(5) 0.0544 1.0000 Uani .
C54 C -0.0090(4) 0.4556(5) 0.7839(4) 0.0433 1.0000 Uani .
Br55 Br -0.26700(5) -0.13115(5) 0.45833(4) 0.0431 1.0000 Uani .
Al56 Al -0.37839(12) -0.18763(12) 0.54381(11) 0.0272 1.0000 Uani .
Br57 Br -0.41989(5) -0.35036(4) 0.50726(5) 0.0442 1.0000 Uani .
Br58 Br -0.31497(6) -0.12614(5) 0.69329(4) 0.0540 1.0000 Uani .
Br59 Br -0.50473(5) -0.13585(5) 0.51204(6) 0.0599 1.0000 Uani .
Br60 Br -0.06929(4) 0.34661(4) 0.99869(5) 0.0422 1.0000 Uani .
Al61 Al -0.16035(12) 0.19587(11) 0.99387(11) 0.0271 1.0000 Uani .
Br62 Br -0.31504(4) 0.18522(5) 0.95580(5) 0.0432 1.0000 Uani .
Br63 Br -0.13798(5) 0.16002(6) 1.13175(5) 0.0535 1.0000 Uani .
Br64 Br -0.11484(6) 0.09339(5) 0.88835(5) 0.0529 1.0000 Uani .
F65 F 0.2119(5) 0.4461(6) 0.7702(4) 0.1150 1.0000 Uani .
C66 C 0.2677(7) 0.5264(11) 0.7495(6) 0.0858 1.0000 Uani .
C67 C 0.2650(6) 0.6123(10) 0.7925(5) 0.0818 1.0000 Uani .
C68 C 0.3227(7) 0.6901(10) 0.7704(6) 0.1020 1.0000 Uani .
C69 C 0.3806(7) 0.6763(13) 0.7042(9) 0.1208 1.0000 Uani .
C70 C 0.3795(9) 0.5869(16) 0.6645(8) 0.1397 1.0000 Uani .
C71 C 0.3223(8) 0.5093(12) 0.6863(6) 0.1187 1.0000 Uani .
H81 H -0.2191 0.4713 1.0290 0.0771 1.0000 Uiso R
H82 H -0.2081 0.5795 1.0445 0.0769 1.0000 Uiso R
H83 H -0.1458 0.5366 0.9844 0.0775 1.0000 Uiso R
H91 H -0.3250 0.3645 0.8993 0.0531 1.0000 Uiso R
H111 H -0.5228 0.2929 0.7484 0.1019 1.0000 Uiso R
H113 H -0.4493 0.2552 0.7961 0.1022 1.0000 Uiso R
H112 H -0.4402 0.2741 0.6997 0.1019 1.0000 Uiso R
H121 H -0.4503 0.4556 0.7078 0.0521 1.0000 Uiso R
H141 H -0.4007 0.6172 0.6985 0.0641 1.0000 Uiso R
H143 H -0.3990 0.6796 0.7933 0.0641 1.0000 Uiso R
H142 H -0.3053 0.6812 0.7553 0.0642 1.0000 Uiso R
H151 H -0.1073 0.7135 0.9537 0.0386 1.0000 Uiso R
H152 H -0.1460 0.6934 0.8498 0.0391 1.0000 Uiso R
H161 H -0.0720 0.8579 0.9156 0.0403 1.0000 Uiso R
H162 H -0.1767 0.8361 0.8686 0.0398 1.0000 Uiso R
H171 H -0.1604 0.9355 1.0093 0.0380 1.0000 Uiso R
H172 H -0.1139 0.8703 1.0566 0.0380 1.0000 Uiso R
H212 H -0.4045 0.9535 0.9280 0.0598 1.0000 Uiso R
H211 H -0.3040 0.9444 0.9308 0.0604 1.0000 Uiso R
H213 H -0.3901 0.8535 0.9009 0.0600 1.0000 Uiso R
H221 H -0.4570 0.9796 1.0691 0.0343 1.0000 Uiso R
H241 H -0.3584 0.8947 1.2801 0.0348 1.0000 Uiso R
H261 H -0.2721 0.7669 1.2430 0.0536 1.0000 Uiso R
H262 H -0.1908 0.8594 1.2555 0.0531 1.0000 Uiso R
H263 H -0.2087 0.7803 1.1679 0.0532 1.0000 Uiso R
H271 H -0.4799 0.9676 1.2978 0.0659 1.0000 Uiso R
H272 H -0.4656 1.0479 1.2448 0.0659 1.0000 Uiso R
H273 H -0.5469 0.9562 1.2091 0.0659 1.0000 Uiso R
H351 H 0.0741 0.0913 0.4442 0.0310 1.0000 Uiso R
H371 H -0.1700 0.0435 0.2859 0.0293 1.0000 Uiso R
H391 H -0.2964 0.0950 0.3404 0.0512 1.0000 Uiso R
H392 H -0.3091 0.0558 0.4277 0.0508 1.0000 Uiso R
H393 H -0.2767 0.1660 0.4369 0.0510 1.0000 Uiso R
H401 H -0.0075 0.0635 0.2247 0.0563 1.0000 Uiso R
H402 H -0.0321 -0.0371 0.2458 0.0563 1.0000 Uiso R
H403 H 0.0646 0.0361 0.2863 0.0561 1.0000 Uiso R
H411 H 0.0650 0.1199 0.6154 0.0602 1.0000 Uiso R
H412 H 0.0041 0.1839 0.6496 0.0602 1.0000 Uiso R
H413 H 0.0907 0.2233 0.6033 0.0603 1.0000 Uiso R
H422 H -0.1572 0.1106 0.6746 0.0426 1.0000 Uiso R
H421 H -0.2381 0.0639 0.5919 0.0431 1.0000 Uiso R
H431 H -0.2862 0.1354 0.7267 0.0466 1.0000 Uiso R
H432 H -0.3179 0.1678 0.6372 0.0473 1.0000 Uiso R
H441 H -0.2567 0.3039 0.7499 0.0449 1.0000 Uiso R
H442 H -0.1664 0.2735 0.7754 0.0447 1.0000 Uiso R
H481 H -0.0109 0.6252 0.7630 0.0461 1.0000 Uiso R
H501 H -0.2478 0.5657 0.5911 0.0508 1.0000 Uiso R
H522 H -0.3621 0.4031 0.5673 0.0651 1.0000 Uiso R
H521 H -0.3241 0.3231 0.5904 0.0657 1.0000 Uiso R
H523 H -0.3019 0.3590 0.5038 0.0647 1.0000 Uiso R
H532 H -0.1571 0.7355 0.6864 0.0851 1.0000 Uiso R
H531 H -0.0506 0.7510 0.7165 0.0855 1.0000 Uiso R
H533 H -0.0908 0.7250 0.6140 0.0852 1.0000 Uiso R
H541 H 0.0514 0.5036 0.7995 0.0701 1.0000 Uiso R
H543 H -0.0342 0.4467 0.8380 0.0700 1.0000 Uiso R
H542 H -0.0008 0.3983 0.7521 0.0699 1.0000 Uiso R
H671 H 0.2262 0.6194 0.8360 0.0997 1.0000 Uiso R
H681 H 0.3242 0.7511 0.7986 0.1241 1.0000 Uiso R
H691 H 0.4191 0.7283 0.6869 0.1430 1.0000 Uiso R
H701 H 0.4157 0.5789 0.6186 0.1650 1.0000 Uiso R
H711 H 0.3199 0.4481 0.6596 0.1368 1.0000 Uiso R

loop_
_atom_site_aniso_label
_atom_site_aniso_U_11
_atom_site_aniso_U_22
_atom_site_aniso_U_33
_atom_site_aniso_U_23
_atom_site_aniso_U_13
_atom_site_aniso_U_12
Br1 0.0350(3) 0.0286(3) 0.0296(3) 0.0110(2) 0.0096(2) 0.0076(2)
B2 0.028(3) 0.024(3) 0.028(3) 0.004(2) 0.009(3) 0.010(3)
Br3 0.0231(3) 0.0388(3) 0.0477(4) 0.0147(3) 0.0018(2) 0.0104(2)
C4 0.020(2) 0.023(3) 0.021(2) 0.007(2) 0.0016(19) 0.010(2)
N5 0.024(2) 0.021(2) 0.028(2) 0.0056(18) 0.0095(18) 0.0095(18)
C6 0.029(3) 0.020(2) 0.025(3) 0.006(2) 0.012(2) 0.011(2)
C7 0.039(3) 0.033(3) 0.035(3) 0.011(2) 0.022(3) 0.024(3)
C8 0.057(4) 0.048(4) 0.051(4) 0.027(3) 0.013(3) 0.033(3)
C9 0.058(4) 0.025(3) 0.054(4) 0.013(3) 0.042(4) 0.024(3)
C10 0.047(4) 0.026(3) 0.055(4) -0.001(3) 0.035(3) 0.004(3)
C11 0.058(5) 0.035(4) 0.094(6) -0.006(4) 0.049(5) -0.003(3)
C12 0.037(3) 0.039(3) 0.036(3) -0.003(3) 0.016(3) 0.002(3)
C13 0.031(3) 0.030(3) 0.026(3) 0.005(2) 0.011(2) 0.011(2)
C14 0.045(4) 0.047(4) 0.031(3) 0.013(3) 0.000(3) 0.014(3)
C15 0.026(3) 0.033(3) 0.040(3) 0.008(3) 0.017(2) 0.014(2)
C16 0.032(3) 0.029(3) 0.041(3) 0.007(3) 0.013(3) 0.008(2)
C17 0.023(3) 0.029(3) 0.040(3) 0.005(2) 0.011(2) 0.004(2)
N18 0.021(2) 0.024(2) 0.026(2) 0.0033(18) 0.0059(18) 0.0081(18)
C19 0.017(2) 0.014(2) 0.028(3) -0.0031(19) 0.005(2) 0.0031(19)
C20 0.030(3) 0.024(3) 0.027(3) 0.007(2) 0.005(2) 0.008(2)
C21 0.061(4) 0.036(3) 0.030(3) 0.013(3) 0.012(3) 0.027(3)
C22 0.027(3) 0.025(3) 0.036(3) -0.002(2) 0.000(2) 0.011(2)
C23 0.018(3) 0.027(3) 0.030(3) -0.007(2) 0.001(2) 0.002(2)
C24 0.022(3) 0.027(3) 0.020(3) -0.003(2) -0.001(2) 0.001(2)
C25 0.023(3) 0.017(2) 0.023(3) -0.002(2) -0.002(2) 0.003(2)
C26 0.034(3) 0.034(3) 0.026(3) -0.001(2) -0.004(2) 0.013(3)
C27 0.028(3) 0.051(4) 0.037(3) -0.010(3) 0.004(3) 0.017(3)
Br28 0.0280(3) 0.0335(3) 0.0411(3) 0.0035(3) 0.0112(3) -0.0019(2)
B29 0.031(3) 0.016(3) 0.030(3) 0.002(2) 0.008(3) 0.007(2)
Br30 0.0462(4) 0.0382(3) 0.0282(3) 0.0127(3) 0.0066(3) 0.0112(3)
C31 0.015(2) 0.021(2) 0.019(2) 0.0016(19) 0.0032(19) 0.0014(19)
N32 0.028(2) 0.016(2) 0.021(2) 0.0017(17) 0.0106(18) 0.0034(17)
C33 0.028(3) 0.016(2) 0.021(3) 0.0020(19) 0.007(2) 0.007(2)
C34 0.029(3) 0.019(2) 0.022(3) 0.002(2) -0.001(2) 0.009(2)
C35 0.027(3) 0.024(3) 0.033(3) 0.007(2) 0.006(2) 0.014(2)
C36 0.031(3) 0.016(2) 0.023(3) 0.003(2) 0.009(2) 0.006(2)
C37 0.029(3) 0.016(2) 0.020(2) 0.0016(19) 0.005(2) 0.005(2)
C38 0.024(3) 0.014(2) 0.027(3) 0.002(2) 0.004(2) 0.004(2)
C39 0.025(3) 0.030(3) 0.041(3) -0.003(3) 0.001(2) 0.007(2)
C40 0.044(3) 0.036(3) 0.030(3) 0.007(3) 0.021(3) 0.018(3)
C41 0.047(4) 0.041(3) 0.025(3) 0.006(3) -0.006(3) 0.020(3)
C42 0.048(4) 0.019(3) 0.031(3) 0.009(2) 0.018(3) 0.006(2)
C43 0.048(4) 0.030(3) 0.039(3) 0.013(3) 0.025(3) 0.007(3)
C44 0.041(3) 0.031(3) 0.027(3) 0.003(2) 0.018(3) 0.007(3)
N45 0.031(2) 0.019(2) 0.025(2) 0.0011(18) 0.0115(19) 0.0072(18)
C46 0.028(3) 0.018(2) 0.024(3) 0.000(2) 0.013(2) 0.003(2)
C47 0.031(3) 0.021(3) 0.025(3) -0.006(2) 0.011(2) 0.002(2)
C48 0.040(3) 0.024(3) 0.033(3) -0.004(2) 0.020(3) 0.001(2)
C49 0.054(4) 0.022(3) 0.035(3) 0.002(2) 0.029(3) 0.011(3)
C50 0.049(4) 0.037(3) 0.038(3) 0.011(3) 0.020(3) 0.020(3)
C51 0.030(3) 0.031(3) 0.028(3) 0.002(2) 0.012(2) 0.010(2)
C52 0.027(3) 0.049(4) 0.039(3) 0.003(3) 0.007(3) 0.010(3)
C53 0.084(6) 0.026(3) 0.056(4) 0.010(3) 0.041(4) 0.012(3)
C54 0.038(4) 0.044(4) 0.039(4) -0.001(3) 0.000(3) 0.006(3)
Br55 0.0355(3) 0.0596(4) 0.0367(3) 0.0176(3) 0.0153(3) 0.0103(3)
Al56 0.0288(9) 0.0285(9) 0.0239(8) 0.0050(7) 0.0066(7) 0.0078(7)
Br57 0.0570(4) 0.0286(3) 0.0424(4) 0.0040(3) 0.0039(3) 0.0093(3)
Br58 0.0903(6) 0.0403(4) 0.0230(3) 0.0052(3) 0.0025(3) 0.0091(4)
Br59 0.0338(4) 0.0535(4) 0.0873(6) -0.0073(4) 0.0011(4) 0.0230(3)
Br60 0.0367(3) 0.0291(3) 0.0572(4) 0.0112(3) 0.0003(3) 0.0054(3)
Al61 0.0298(9) 0.0265(8) 0.0276(9) 0.0059(7) 0.0028(7) 0.0130(7)
Br62 0.0280(3) 0.0387(3) 0.0607(4) 0.0092(3) -0.0050(3) 0.0113(3)
Br63 0.0589(5) 0.0740(5) 0.0401(4) 0.0314(4) 0.0064(3) 0.0278(4)
Br64 0.0621(5) 0.0462(4) 0.0525(4) -0.0040(3) 0.0204(4) 0.0259(4)
F65 0.094(5) 0.187(7) 0.077(4) 0.021(4) 0.004(4) 0.072(5)
C66 0.047(5) 0.174(12) 0.046(5) 0.028(7) 0.007(4) 0.046(7)
C67 0.047(5) 0.180(11) 0.033(4) 0.026(6) 0.010(4) 0.053(6)
C68 0.054(6) 0.209(14) 0.055(6) 0.046(7) -0.002(5) 0.051(7)
C69 0.047(6) 0.254(19) 0.082(9) 0.098(11) 0.004(6) 0.039(9)
C70 0.070(8) 0.34(3) 0.045(6) 0.054(11) 0.023(6) 0.104(13)
C71 0.077(7) 0.272(18) 0.040(5) 0.028(8) 0.010(5) 0.111(10)

loop_
_atom_type_symbol
_atom_type_scat_dispersion_real
_atom_type_scat_dispersion_imag
_atom_type_scat_Cromer_Mann_a1
_atom_type_scat_Cromer_Mann_b1
_atom_type_scat_Cromer_Mann_a2
_atom_type_scat_Cromer_Mann_b2
_atom_type_scat_Cromer_Mann_a3
_atom_type_scat_Cromer_Mann_b3
_atom_type_scat_Cromer_Mann_a4
_atom_type_scat_Cromer_Mann_b4
_atom_type_scat_Cromer_Mann_c
_atom_type_scat_source
C 0.0033 0.0016 2.3100 20.8439 1.0200 10.2075 1.5886 0.5687 0.8650 51.6512 0.2156 'International Tables Vol C 4.2.6.8 and 6.1.1.4'
H 0.0000 0.0000 0.4930 10.5109 0.3229 26.1257 0.1402 3.1424 0.0408 57.7998 0.0030 'International Tables Vol C 4.2.6.8 and 6.1.1.4'
N 0.0061 0.0033 12.2126 0.0057 3.1322 9.8933 2.0125 28.9975 1.1663 0.5826 -11.5290 'International Tables Vol C 4.2.6.8 and 6.1.1.4'
B 0.0013 0.0007 2.0545 23.2185 1.3326 1.0210 1.0979 60.3498 0.7068 0.1403 -0.1932 'International Tables Vol C 4.2.6.8 and 6.1.1.4'
Br -0.2901 2.4595 17.1789 2.1723 5.2358 16.5796 5.6377 0.2609 3.9851 41.4328 2.9557 'International Tables Vol C 4.2.6.8 and 6.1.1.4'
Al 0.0645 0.0514 6.4202 3.0387 1.9002 0.7426 1.5936 31.5472 1.9646 85.0886 1.1151 'International Tables Vol C 4.2.6.8 and 6.1.1.4'
F 0.0171 0.0103 3.5392 10.2825 2.6412 4.2944 1.5170 0.2615 1.0243 26.1476 0.2776 'International Tables Vol C 4.2.6.8 and 6.1.1.4'

loop_
_geom_angle_atom_site_label_1
_geom_angle_atom_site_label_2
_geom_angle_atom_site_label_3
_geom_angle
_geom_angle_publ_flag
Br1 B2 Br3 119.7(3) yes
Br1 B2 C4 118.1(4) yes
Br3 B2 C4 122.1(4) yes
B2 C4 N5 119.6(4) yes
B2 C4 N18 118.5(4) yes
N5 C4 N18 121.9(5) yes
C4 N5 C6 118.1(4) yes
C4 N5 C15 121.9(4) yes
C6 N5 C15 119.9(4) yes
N5 C6 C7 119.3(5) yes
N5 C6 C13 118.3(4) yes
C7 C6 C13 122.4(5) yes
C6 C7 C8 122.2(5) yes
C6 C7 C9 117.0(6) yes
C8 C7 C9 120.8(5) yes
C7 C8 H81 111.2 no
C7 C8 H82 110.7 no
H81 C8 H82 109.0 no
C7 C8 H83 110.4 no
H81 C8 H83 107.9 no
H82 C8 H83 107.5 no
C7 C9 C10 122.3(6) yes
C7 C9 H91 119.3 no
C10 C9 H91 118.4 no
C9 C10 C11 120.9(7) yes
C9 C10 C12 118.7(6) yes
C11 C10 C12 120.4(7) yes
C10 C11 H111 109.9 no
C10 C11 H113 109.3 no
H111 C11 H113 108.8 no
C10 C11 H112 110.5 no
H111 C11 H112 109.3 no
H113 C11 H112 109.2 no
C10 C12 C13 122.0(6) yes
C10 C12 H121 118.1 no
C13 C12 H121 119.8 no
C6 C13 C12 117.4(5) yes
C6 C13 C14 121.2(5) yes
C12 C13 C14 121.4(6) yes
C13 C14 H141 110.0 no
C13 C14 H143 110.5 no
H141 C14 H143 109.1 no
C13 C14 H142 109.5 no
H141 C14 H142 108.6 no
H143 C14 H142 109.0 no
N5 C15 C16 110.3(4) yes
N5 C15 H151 108.3 no
C16 C15 H151 109.4 no
N5 C15 H152 108.9 no
C16 C15 H152 110.3 no
H151 C15 H152 109.6 no
C15 C16 C17 109.6(5) yes
C15 C16 H161 108.8 no
C17 C16 H161 108.8 no
C15 C16 H162 108.4 no
C17 C16 H162 111.3 no
H161 C16 H162 110.0 no
C16 C17 N18 110.0(4) yes
C16 C17 H171 109.2 no
N18 C17 H171 109.3 no
C16 C17 H172 109.7 no
N18 C17 H172 109.6 no
H171 C17 H172 108.9 no
C17 N18 C4 122.5(4) yes
C17 N18 C19 119.2(4) yes
C4 N18 C19 118.3(4) yes
N18 C19 C20 118.4(5) yes
N18 C19 C25 118.8(4) yes
C20 C19 C25 122.8(5) yes
C19 C20 C21 121.8(5) yes
C19 C20 C22 117.1(5) yes
C21 C20 C22 121.1(5) yes
C20 C21 H212 110.0 no
C20 C21 H211 109.5 no
H212 C21 H211 107.6 no
C20 C21 H213 111.7 no
H212 C21 H213 109.3 no
H211 C21 H213 108.6 no
C20 C22 C23 122.7(5) yes
C20 C22 H221 118.9 no
C23 C22 H221 118.3 no
C22 C23 C24 118.0(5) yes
C22 C23 C27 120.7(5) yes
C24 C23 C27 121.3(5) yes
C23 C24 C25 122.1(5) yes
C23 C24 H241 119.2 no
C25 C24 H241 118.7 no
C24 C25 C19 117.1(5) yes
C24 C25 C26 119.9(5) yes
C19 C25 C26 123.0(5) yes
C25 C26 H261 110.1 no
C25 C26 H262 109.8 no
H261 C26 H262 108.1 no
C25 C26 H263 110.9 no
H261 C26 H263 108.5 no
H262 C26 H263 109.4 no
C23 C27 H271 110.7 no
C23 C27 H272 108.7 no
H271 C27 H272 109.7 no
C23 C27 H273 110.2 no
H271 C27 H273 108.9 no
H272 C27 H273 108.5 no
Br28 B29 Br30 119.4(3) yes
Br28 B29 C31 119.5(4) yes
Br30 B29 C31 121.1(4) yes
B29 C31 N32 118.4(4) yes
B29 C31 N45 119.3(4) yes
N32 C31 N45 122.3(4) yes
C31 N32 C33 117.6(4) yes
C31 N32 C42 123.0(4) yes
C33 N32 C42 119.4(4) yes
N32 C33 C34 118.9(4) yes
N32 C33 C38 118.0(4) yes
C34 C33 C38 123.1(5) yes
C33 C34 C35 117.4(5) yes
C33 C34 C41 122.9(5) yes
C35 C34 C41 119.7(5) yes
C34 C35 C36 121.6(5) yes
C34 C35 H351 118.6 no
C36 C35 H351 119.7 no
C35 C36 C37 119.1(5) yes
C35 C36 C40 120.5(5) yes
C37 C36 C40 120.5(5) yes
C36 C37 C38 122.0(5) yes
C36 C37 H371 118.3 no
C38 C37 H371 119.6 no
C37 C38 C33 116.6(5) yes
C37 C38 C39 120.8(5) yes
C33 C38 C39 122.6(5) yes
C38 C39 H391 110.2 no
C38 C39 H392 108.4 no
H391 C39 H392 109.1 no
C38 C39 H393 109.3 no
H391 C39 H393 110.3 no
H392 C39 H393 109.5 no
C36 C40 H401 109.2 no
C36 C40 H402 110.7 no
H401 C40 H402 109.2 no
C36 C40 H403 110.7 no
H401 C40 H403 108.5 no
H402 C40 H403 108.7 no
C34 C41 H411 109.5 no
C34 C41 H412 110.6 no
H411 C41 H412 108.7 no
C34 C41 H413 110.5 no
H411 C41 H413 108.3 no
H412 C41 H413 109.2 no
N32 C42 C43 110.2(4) yes
N32 C42 H422 109.7 no
C43 C42 H422 109.8 no
N32 C42 H421 107.3 no
C43 C42 H421 110.7 no
H422 C42 H421 109.1 no
C42 C43 C44 111.8(5) yes
C42 C43 H431 107.9 no
C44 C43 H431 109.5 no
C42 C43 H432 108.2 no
C44 C43 H432 108.6 no
H431 C43 H432 110.8 no
C43 C44 N45 110.2(4) yes
C43 C44 H441 111.6 no
N45 C44 H441 108.0 no
C43 C44 H442 109.2 no
N45 C44 H442 108.8 no
H441 C44 H442 109.0 no
C44 N45 C31 121.1(4) yes
C44 N45 C46 120.6(4) yes
C31 N45 C46 118.2(4) yes
N45 C46 C47 118.6(5) yes
N45 C46 C51 118.9(5) yes
C47 C46 C51 122.6(5) yes
C46 C47 C48 117.2(5) yes
C46 C47 C54 122.2(5) yes
C48 C47 C54 120.6(5) yes
C47 C48 C49 122.5(6) yes
C47 C48 H481 118.7 no
C49 C48 H481 118.8 no
C48 C49 C50 118.2(5) yes
C48 C49 C53 121.5(6) yes
C50 C49 C53 120.3(6) yes
C49 C50 C51 122.0(6) yes
C49 C50 H501 118.9 no
C51 C50 H501 119.1 no
C46 C51 C50 117.2(5) yes
C46 C51 C52 121.6(5) yes
C50 C51 C52 121.2(6) yes
C51 C52 H522 111.7 no
C51 C52 H521 109.3 no
H522 C52 H521 108.6 no
C51 C52 H523 110.6 no
H522 C52 H523 108.9 no
H521 C52 H523 107.6 no
C49 C53 H532 110.1 no
C49 C53 H531 109.1 no
H532 C53 H531 108.7 no
C49 C53 H533 111.1 no
H532 C53 H533 109.0 no
H531 C53 H533 108.8 no
C47 C54 H541 110.4 no
C47 C54 H543 108.6 no
H541 C54 H543 109.0 no
C47 C54 H542 109.5 no
H541 C54 H542 108.9 no
H543 C54 H542 110.4 no
Br55 Al56 Br57 108.08(7) yes
Br55 Al56 Br58 107.88(7) yes
Br57 Al56 Br58 112.27(7) yes
Br55 Al56 Br59 108.38(7) yes
Br57 Al56 Br59 111.03(7) yes
Br58 Al56 Br59 109.07(7) yes
Br60 Al61 Br62 109.05(7) yes
Br60 Al61 Br63 109.94(7) yes
Br62 Al61 Br63 109.85(7) yes
Br60 Al61 Br64 108.28(7) yes
Br62 Al61 Br64 110.83(7) yes
Br63 Al61 Br64 108.87(7) yes
F65 C66 C67 119.8(9) yes
F65 C66 C71 114.1(13) yes
C67 C66 C71 126.1(13) yes
C66 C67 C68 117.6(10) yes
C66 C67 H671 122.0 no
C68 C67 H671 120.3 no
C67 C68 C69 118.7(13) yes
C67 C68 H681 121.1 no
C69 C68 H681 120.3 no
C68 C69 C70 120.0(14) yes
C68 C69 H691 120.1 no
C70 C69 H691 119.9 no
C69 C70 C71 121.6(12) yes
C69 C70 H701 118.9 no
C71 C70 H701 119.4 no
C70 C71 C66 116.1(14) yes
C70 C71 H711 122.9 no
C66 C71 H711 121.0 no

loop_
_geom_bond_atom_site_label_1
_geom_bond_atom_site_label_2
_geom_bond_distance
_geom_bond_publ_flag
Br1 B2 1.888(6) yes
B2 Br3 1.874(6) yes
B2 C4 1.604(8) yes
C4 N5 1.316(6) yes
C4 N18 1.330(6) yes
N5 C6 1.450(6) yes
N5 C15 1.470(6) yes
C6 C7 1.394(7) yes
C6 C13 1.404(7) yes
C7 C8 1.504(8) yes
C7 C9 1.395(8) yes
C8 H81 0.966 no
C8 H82 0.955 no
C8 H83 0.959 no
C9 C10 1.380(10) yes
C9 H91 0.928 no
C10 C11 1.502(8) yes
C10 C12 1.388(9) yes
C11 H111 0.956 no
C11 H113 0.954 no
C11 H112 0.956 no
C12 C13 1.384(8) yes
C12 H121 0.940 no
C13 C14 1.495(8) yes
C14 H141 0.957 no
C14 H143 0.958 no
C14 H142 0.955 no
C15 C16 1.518(7) yes
C15 H151 0.966 no
C15 H152 0.963 no
C16 C17 1.508(8) yes
C16 H161 0.965 no
C16 H162 0.964 no
C17 N18 1.471(6) yes
C17 H171 0.983 no
C17 H172 0.969 no
N18 C19 1.449(6) yes
C19 C20 1.395(7) yes
C19 C25 1.395(7) yes
C20 C21 1.503(7) yes
C20 C22 1.386(7) yes
C21 H212 0.956 no
C21 H211 0.957 no
C21 H213 0.962 no
C22 C23 1.390(8) yes
C22 H221 0.936 no
C23 C24 1.387(7) yes
C23 C27 1.504(7) yes
C24 C25 1.400(7) yes
C24 H241 0.920 no
C25 C26 1.497(7) yes
C26 H261 0.957 no
C26 H262 0.949 no
C26 H263 0.961 no
C27 H271 0.964 no
C27 H272 0.940 no
C27 H273 0.951 no
Br28 B29 1.879(6) yes
B29 Br30 1.889(6) yes
B29 C31 1.600(7) yes
C31 N32 1.318(6) yes
C31 N45 1.326(6) yes
N32 C33 1.455(6) yes
N32 C42 1.479(6) yes
C33 C34 1.388(7) yes
C33 C38 1.396(7) yes
C34 C35 1.394(7) yes
C34 C41 1.508(7) yes
C35 C36 1.384(7) yes
C35 H351 0.944 no
C36 C37 1.380(7) yes
C36 C40 1.509(7) yes
C37 C38 1.400(7) yes
C37 H371 0.926 no
C38 C39 1.495(7) yes
C39 H391 0.966 no
C39 H392 0.948 no
C39 H393 0.978 no
C40 H401 0.966 no
C40 H402 0.951 no
C40 H403 0.953 no
C41 H411 0.957 no
C41 H412 0.953 no
C41 H413 0.955 no
C42 C43 1.498(8) yes
C42 H422 0.968 no
C42 H421 0.959 no
C43 C44 1.498(8) yes
C43 H431 0.968 no
C43 H432 0.985 no
C44 N45 1.481(6) yes
C44 H441 0.966 no
C44 H442 0.975 no
N45 C46 1.446(6) yes
C46 C47 1.392(7) yes
C46 C51 1.396(8) yes
C47 C48 1.389(7) yes
C47 C54 1.507(8) yes
C48 C49 1.380(9) yes
C48 H481 0.925 no
C49 C50 1.391(9) yes
C49 C53 1.503(8) yes
C50 C51 1.391(8) yes
C50 H501 0.938 no
C51 C52 1.496(8) yes
C52 H522 0.955 no
C52 H521 0.955 no
C52 H523 0.960 no
C53 H532 0.960 no
C53 H531 0.955 no
C53 H533 0.958 no
C54 H541 0.965 no
C54 H543 0.952 no
C54 H542 0.952 no
Br55 Al56 2.2844(17) yes
Al56 Br57 2.3026(18) yes
Al56 Br58 2.2942(17) yes
Al56 Br59 2.2802(18) yes
Br60 Al61 2.2894(18) yes
Al61 Br62 2.2857(17) yes
Al61 Br63 2.2826(18) yes
Al61 Br64 2.2953(17) yes
F65 C66 1.376(13) yes
C66 C67 1.349(15) yes
C66 C71 1.351(13) yes
C67 C68 1.370(15) yes
C67 H671 0.930 no
C68 C69 1.409(15) yes
C68 H681 0.932 no
C69 C70 1.36(2) yes
C69 H691 0.934 no
C70 C71 1.36(2) yes
C70 H701 0.932 no
C71 H711 0.925 no
